data_4105142
loop_
_publ_author_name
'Zhi-Ming Zhang'
'Shuang Yao'
'Yang-Guang Li'
'Rodolphe Cl\'erac'
'Ying Lu'
'Zhong-Min Su'
'En-Bo Wang'

_publ_section_title
;
 Protein-Sized Chiral Fe168 Cages with NbO-Type Topology
;
_journal_name_full 'Journal of the American Chemical Society'
_journal_page_first 14600
_journal_page_last 14601
_journal_paper_doi 10.1021/ja903776h
_journal_volume 131
_journal_year 2009
_chemical_absolute_configuration rm
_chemical_formula_sum 'C23.04 H36.83 Fe7 Na5 O50.92'
_chemical_formula_weight 1634.42
_chemical_name_systematic
; 
 ? 
;
_space_group_IT_number 209
_symmetry_cell_setting cubic
_symmetry_space_group_name_Hall 'F 4 2 3'
_symmetry_space_group_name_H-M 'F 4 3 2'
_atom_sites_solution_hydrogens geom
_atom_sites_solution_primary direct
_atom_sites_solution_secondary difmap
_audit_creation_method SHELXL-97
_cell_angle_alpha 90.00
_cell_angle_beta 90.00
_cell_angle_gamma 90.00
_cell_formula_units_Z 96
_cell_length_a 57.1261(17)
_cell_length_b 57.1261(17)
_cell_length_c 57.1261(17)
_cell_measurement_reflns_used 13870
_cell_measurement_temperature 150(2)
_cell_measurement_theta_max 25.20
_cell_measurement_theta_min 1.85
_cell_volume 186425(10)
_computing_cell_refinement 'SMART (Bruker, 2001)'
_computing_data_collection 'SMART (Bruker, 2001)'
_computing_data_reduction 'SAINT (Bruker, 2001)'
_computing_structure_refinement 'SHELXL-97 (Sheldrick, 1997)'
_computing_structure_solution 'SHELXS-97 (Sheldrick, 1990)'
_diffrn_ambient_temperature 150(2)
_diffrn_measured_fraction_theta_full 0.981
_diffrn_measured_fraction_theta_max 0.981
_diffrn_measurement_device_type 'Bruker APEX area-detector diffractometer'
_diffrn_measurement_method '\f and \w scan'
_diffrn_radiation_monochromator graphite
_diffrn_radiation_source 'fine-focus sealed tube'
_diffrn_radiation_type MoK\a
_diffrn_radiation_wavelength 0.71073
_diffrn_reflns_av_R_equivalents 0.1002
_diffrn_reflns_av_sigmaI/netI 0.0426
_diffrn_reflns_limit_h_max 68
_diffrn_reflns_limit_h_min -68
_diffrn_reflns_limit_k_max 52
_diffrn_reflns_limit_k_min -68
_diffrn_reflns_limit_l_max 65
_diffrn_reflns_limit_l_min -68
_diffrn_reflns_number 239692
_diffrn_reflns_theta_full 25.20
_diffrn_reflns_theta_max 25.20
_diffrn_reflns_theta_min 1.85
_diffrn_standards_decay_% 0
_diffrn_standards_interval_time 0
_diffrn_standards_number 0
_exptl_absorpt_coefficient_mu 1.388
_exptl_absorpt_correction_T_max 0.6890
_exptl_absorpt_correction_T_min 0.5867
_exptl_absorpt_correction_type multi-scan
_exptl_absorpt_process_details 'ABSCOR by T.Higashi    8 March, 1995'
_exptl_crystal_colour Brown
_exptl_crystal_density_diffrn 1.398
_exptl_crystal_description Block
_exptl_crystal_F_000 78664
_exptl_crystal_size_max 0.43
_exptl_crystal_size_mid 0.43
_exptl_crystal_size_min 0.29
_refine_diff_density_max 0.795
_refine_diff_density_min -0.483
_refine_diff_density_rms 0.115
_refine_ls_abs_structure_details 'Flack H D (1983), Acta Cryst. A39, 876-881'
_refine_ls_abs_structure_Flack -0.03(2)
_refine_ls_extinction_method none
_refine_ls_goodness_of_fit_ref 1.084
_refine_ls_hydrogen_treatment constr
_refine_ls_matrix_type full
_refine_ls_number_parameters 722
_refine_ls_number_reflns 13870
_refine_ls_number_restraints 66
_refine_ls_restrained_S_all 1.100
_refine_ls_R_factor_all 0.1018
_refine_ls_R_factor_gt 0.0596
_refine_ls_shift/su_max 0.002
_refine_ls_shift/su_mean 0.000
_refine_ls_structure_factor_coef Fsqd
_refine_ls_weighting_details 'calc w=1/[\s^2^(Fo^2^)+(0.1369P)^2^+0.0000P] where P=(Fo^2^+2Fc^2^)/3'
_refine_ls_weighting_scheme calc
_refine_ls_wR_factor_gt 0.1570
_refine_ls_wR_factor_ref 0.2018
_reflns_number_gt 10136
_reflns_number_total 13870
_reflns_threshold_expression >2sigma(I)
_cod_data_source_file ja903776h_si_003.cif
_cod_data_source_block 1
_cod_depositor_comments
;

2024-01-10
Z value and formula fixed to values more according to usual
chemical conventions.                 miguel
;
_cod_original_formula_sum 'C553 H884 Fe168 Na120 O1222'
_cod_original_formula_weight 39226.20
_cod_original_formula_units_Z 4
_cod_database_code 4105142

loop_
_symmetry_equiv_pos_as_xyz
'x, y, z'
'-x, -y, z'
'-x, y, -z'
'x, -y, -z'
'z, x, y'
'z, -x, -y'
'-z, -x, y'
'-z, x, -y'
'y, z, x'
'-y, z, -x'
'y, -z, -x'
'-y, -z, x'
'y, x, -z'
'-y, -x, -z'
'y, -x, z'
'-y, x, z'
'x, z, -y'
'-x, z, y'
'-x, -z, -y'
'x, -z, y'
'z, y, -x'
'z, -y, x'
'-z, y, x'
'-z, -y, -x'
'x, y+1/2, z+1/2'
'-x, -y+1/2, z+1/2'
'-x, y+1/2, -z+1/2'
'x, -y+1/2, -z+1/2'
'z, x+1/2, y+1/2'
'z, -x+1/2, -y+1/2'
'-z, -x+1/2, y+1/2'
'-z, x+1/2, -y+1/2'
'y, z+1/2, x+1/2'
'-y, z+1/2, -x+1/2'
'y, -z+1/2, -x+1/2'
'-y, -z+1/2, x+1/2'
'y, x+1/2, -z+1/2'
'-y, -x+1/2, -z+1/2'
'y, -x+1/2, z+1/2'
'-y, x+1/2, z+1/2'
'x, z+1/2, -y+1/2'
'-x, z+1/2, y+1/2'
'-x, -z+1/2, -y+1/2'
'x, -z+1/2, y+1/2'
'z, y+1/2, -x+1/2'
'z, -y+1/2, x+1/2'
'-z, y+1/2, x+1/2'
'-z, -y+1/2, -x+1/2'
'x+1/2, y, z+1/2'
'-x+1/2, -y, z+1/2'
'-x+1/2, y, -z+1/2'
'x+1/2, -y, -z+1/2'
'z+1/2, x, y+1/2'
'z+1/2, -x, -y+1/2'
'-z+1/2, -x, y+1/2'
'-z+1/2, x, -y+1/2'
'y+1/2, z, x+1/2'
'-y+1/2, z, -x+1/2'
'y+1/2, -z, -x+1/2'
'-y+1/2, -z, x+1/2'
'y+1/2, x, -z+1/2'
'-y+1/2, -x, -z+1/2'
'y+1/2, -x, z+1/2'
'-y+1/2, x, z+1/2'
'x+1/2, z, -y+1/2'
'-x+1/2, z, y+1/2'
'-x+1/2, -z, -y+1/2'
'x+1/2, -z, y+1/2'
'z+1/2, y, -x+1/2'
'z+1/2, -y, x+1/2'
'-z+1/2, y, x+1/2'
'-z+1/2, -y, -x+1/2'
'x+1/2, y+1/2, z'
'-x+1/2, -y+1/2, z'
'-x+1/2, y+1/2, -z'
'x+1/2, -y+1/2, -z'
'z+1/2, x+1/2, y'
'z+1/2, -x+1/2, -y'
'-z+1/2, -x+1/2, y'
'-z+1/2, x+1/2, -y'
'y+1/2, z+1/2, x'
'-y+1/2, z+1/2, -x'
'y+1/2, -z+1/2, -x'
'-y+1/2, -z+1/2, x'
'y+1/2, x+1/2, -z'
'-y+1/2, -x+1/2, -z'
'y+1/2, -x+1/2, z'
'-y+1/2, x+1/2, z'
'x+1/2, z+1/2, -y'
'-x+1/2, z+1/2, y'
'-x+1/2, -z+1/2, -y'
'x+1/2, -z+1/2, y'
'z+1/2, y+1/2, -x'
'z+1/2, -y+1/2, x'
'-z+1/2, y+1/2, x'
'-z+1/2, -y+1/2, -x'

loop_
_atom_site_label
_atom_site_type_symbol
_atom_site_fract_x
_atom_site_fract_y
_atom_site_fract_z
_atom_site_U_iso_or_equiv
_atom_site_adp_type
_atom_site_occupancy
_atom_site_symmetry_multiplicity
_atom_site_calc_flag
_atom_site_refinement_flags
_atom_site_disorder_group
Fe1 Fe 0.863660(18) 0.72783(2) 0.960823(17) 0.0426(3) Uani 1 1 d . .
Fe2 Fe 0.887884(17) 0.75447(2) 0.908398(17) 0.0408(3) Uani 1 1 d . .
Fe3 Fe 0.828209(18) 0.76296(2) 0.929418(18) 0.0458(3) Uani 1 1 d . .
Fe4 Fe 0.941304(18) 0.73088(2) 0.88407(2) 0.0477(3) Uani 1 1 d . .
Fe5 Fe 0.934053(18) 0.78112(2) 0.873371(19) 0.0465(3) Uani 1 1 d . .
Fe6 Fe 0.87345(2) 0.77872(2) 0.965070(18) 0.0459(3) Uani 1 1 d . .
Fe7 Fe 0.89702(2) 0.74381(3) 0.846086(19) 0.0576(4) Uani 1 1 d . .
O1 O 0.87931(8) 0.74174(10) 0.87673(9) 0.0482(13) Uani 1 1 d . .
O2 O 0.87975(8) 0.72591(10) 0.92959(9) 0.0446(12) Uani 1 1 d . .
O3 O 0.95740(8) 0.76144(10) 0.89249(8) 0.0447(12) Uani 1 1 d . .
O4 O 0.94233(11) 0.81061(11) 0.89087(11) 0.0620(16) Uani 1 1 d . .
O5 O 0.89401(9) 0.77257(11) 0.93800(9) 0.0500(13) Uani 1 1 d . .
O6 O 0.85031(9) 0.75758(10) 0.95267(9) 0.0450(12) Uani 1 1 d . .
O7 O 0.92416(9) 0.75083(11) 0.86272(9) 0.0488(13) Uani 1 1 d . .
O8 O 0.96879(9) 0.72356(11) 0.86275(10) 0.0556(15) Uani 1 1 d . .
O9 O 0.77789(9) 0.75065(10) 0.97959(10) 0.0534(14) Uani 1 1 d . .
O10 O 0.88617(8) 0.74913(10) 0.97949(8) 0.0443(12) Uani 1 1 d . .
O11 O 0.79860(9) 0.75927(13) 0.94814(10) 0.0634(17) Uani 1 1 d . .
O12 O 0.85170(9) 0.72322(11) 0.99451(9) 0.0511(13) Uani 1 1 d . .
O13 O 0.91863(9) 0.73788(10) 0.90949(9) 0.0508(13) Uani 1 1 d . .
O14 O 0.82293(10) 0.72749(11) 0.92063(10) 0.0551(14) Uani 1 1 d . .
O15 O 0.88725(11) 0.77851(14) 0.83917(12) 0.074(2) Uani 1 1 d . .
O16 O 0.85785(13) 0.80864(11) 0.95301(11) 0.0661(16) Uani 1 1 d . .
O17 O 0.85499(9) 0.76685(10) 0.90615(8) 0.0453(12) Uani 1 1 d . .
O18 O 0.85869(10) 0.78638(10) 0.99658(9) 0.0539(14) Uani 1 1 d . .
O19 O 0.80905(9) 0.76834(12) 0.90008(10) 0.0610(16) Uani 1 1 d . .
O20 O 0.88312(10) 0.69882(11) 0.96654(10) 0.0584(15) Uani 1 1 d . .
O21 O 0.83596(10) 0.70760(11) 0.95149(10) 0.0546(14) Uani 1 1 d . .
O22 O 0.90909(12) 0.74387(16) 0.81316(11) 0.083(2) Uani 1 1 d U .
O23 O 0.90041(11) 0.79999(12) 0.97313(11) 0.0651(17) Uani 1 1 d . .
O24 O 0.91950(10) 0.79992(14) 0.84720(12) 0.0705(19) Uani 1 1 d . .
O25 O 0.94994(14) 0.69766(16) 0.94592(15) 0.097(3) Uani 1 1 d . .
O26 O 0.90638(9) 0.78287(10) 0.89529(9) 0.0467(12) Uani 1 1 d . .
O27 O 0.82470(11) 0.79788(12) 0.93539(12) 0.0666(17) Uani 1 1 d . .
O28 O 0.90201(14) 0.70878(16) 0.84393(14) 0.083(2) Uani 1 1 d . .
O29 O 0.92693(12) 0.70019(13) 0.87310(14) 0.077(2) Uani 1 1 d . .
O30 O 0.96532(8) 0.78577(12) 0.85499(9) 0.0556(15) Uani 1 1 d . .
O31 O 0.86478(10) 0.73672(15) 0.83357(10) 0.076(2) Uani 1 1 d . .
O32 O 0.81187(13) 0.77774(18) 0.86305(13) 0.096(3) Uani 1 1 d U .
O33 O 0.93653(16) 0.7446(2) 0.78658(15) 0.113(3) Uani 1 1 d U .
O34 O 0.95529(10) 0.71120(12) 0.90972(11) 0.0631(16) Uani 1 1 d . .
O35 O 0.90397(15) 0.67248(12) 0.94800(16) 0.093(3) Uani 1 1 d . .
O36 O 0.82741(13) 0.73203(18) 0.84326(13) 0.096(2) Uani 1 1 d U .
O37 O 0.93330(17) 0.81525(17) 0.95954(16) 0.110(3) Uani 1 1 d U .
O38 O 0.92752(17) 0.83851(15) 0.91275(16) 0.103(3) Uani 1 1 d U .
C1 C 0.88732(13) 0.74357(14) 1.00368(13) 0.0449(18) Uani 1 1 d . .
H1A H 0.9018 0.7342 1.0067 0.054 Uiso 1 1 calc R .
C2 C 0.91649(17) 0.8024(2) 0.95713(17) 0.067(3) Uani 1 1 d . .
C3 C 0.82487(16) 0.7098(2) 0.93269(17) 0.063(2) Uani 1 1 d . .
H3A H 0.8171 0.6962 0.9271 0.076 Uiso 1 1 calc R .
C4 C 0.82055(14) 0.7709(2) 0.88121(15) 0.065(3) Uani 1 1 d . .
C5 C 0.89768(14) 0.70855(15) 0.92879(14) 0.0496(19) Uani 1 1 d . .
H5A H 0.8966 0.6998 0.9136 0.060 Uiso 1 1 calc R .
C6 C 0.89487(16) 0.69116(17) 0.94920(16) 0.060(2) Uani 1 1 d . .
C7 C 0.86570(13) 0.72892(15) 1.01055(13) 0.0455(18) Uani 1 1 d . .
C8 C 0.84721(14) 0.76637(19) 0.88213(14) 0.057(2) Uani 1 1 d . .
H8A H 0.8556 0.7786 0.8729 0.069 Uiso 1 1 calc R .
C9 C 0.90036(18) 0.7962(2) 0.83813(18) 0.080(3) Uani 1 1 d . .
H9A H 0.8945 0.8087 0.8288 0.096 Uiso 1 1 calc R .
C10 C 0.98138(12) 0.76640(16) 0.88833(13) 0.0463(18) Uani 1 1 d . .
H10A H 0.9873 0.7762 0.9016 0.056 Uiso 1 1 calc R .
C11 C 0.9135(2) 0.6957(2) 0.8561(2) 0.082(3) Uani 1 1 d . .
H11A H 0.9123 0.6795 0.8522 0.099 Uiso 1 1 calc R .
C12 C 0.79676(17) 0.75288(18) 0.96877(18) 0.068(3) Uani 1 1 d . .
H12A H 0.8108 0.7494 0.9770 0.081 Uiso 1 1 calc R .
C13 C 0.92774(19) 0.81757(18) 0.90522(19) 0.069(3) Uani 1 1 d . .
C14 C 0.91335(14) 0.78840(16) 0.93525(15) 0.054(2) Uani 1 1 d . .
H14A H 0.9278 0.7788 0.9330 0.064 Uiso 1 1 calc R .
C15 C 0.8387(2) 0.81231(19) 0.94378(19) 0.071(3) Uani 1 1 d . .
H15A H 0.8340 0.8282 0.9430 0.085 Uiso 1 1 calc R .
C16 C 0.92055(13) 0.72244(16) 0.92930(15) 0.054(2) Uani 1 1 d . .
H16A H 0.9206 0.7322 0.9438 0.064 Uiso 1 1 calc R .
C17 C 0.98342(13) 0.78077(15) 0.86568(13) 0.0465(18) Uani 1 1 d . .
C18 C 0.90851(15) 0.80076(14) 0.91265(15) 0.055(2) Uani 1 1 d . .
H18A H 0.8934 0.8094 0.9139 0.066 Uiso 1 1 calc R .
C19 C 0.94344(16) 0.70919(17) 0.92821(18) 0.065(2) Uani 1 1 d . .
C20 C 0.92933(19) 0.7449(2) 0.80640(19) 0.081(3) Uani 1 1 d U .
H20A H 0.9409 0.7460 0.8183 0.097 Uiso 1 1 calc R .
C21 C 0.85399(13) 0.74249(17) 0.87350(14) 0.053(2) Uani 1 1 d . .
H21A H 0.8467 0.7305 0.8839 0.063 Uiso 1 1 calc R .
C22 C 0.84823(14) 0.73654(19) 0.84824(15) 0.064(3) Uani 1 1 d . .
Na1 Na 0.74892(6) 0.78175(6) 0.97736(6) 0.0585(8) Uani 1 1 d . .
Na2 Na 0.7686(2) 0.75115(19) 0.91741(19) 0.103(3) Uani 0.50 1 d PU .
Na3 Na 0.7709(5) 0.7972(5) 0.8569(5) 0.122(7) Uani 0.25 1 d PU 1
Na3A Na 0.7643(3) 0.7837(4) 0.8694(4) 0.086(5) Uani 0.25 1 d PU 2
OW1 O 0.78381(19) 0.80556(14) 0.9765(2) 0.126(4) Uani 1 1 d . .
OW2 O 0.7164(2) 0.80732(16) 0.9803(2) 0.124(3) Uani 1 1 d U .
OW3 O 0.8342(3) 0.8342(3) 1.0000 0.125(7) Uiso 0.66 2 d SP .
OW4 O 0.7500 0.7500 0.8602(6) 0.128(9) Uiso 0.52 2 d SP .
OW5 O 0.8798(3) 0.7078(3) 0.7862(3) 0.129(6) Uiso 0.61 1 d P .
OW6 O 0.8932(4) 0.6755(4) 1.0079(4) 0.142(8) Uiso 0.52 1 d P .
OW8 O 0.8667(3) 0.6898(3) 0.8237(3) 0.103(5) Uiso 0.52 1 d P .
OW9 O 0.8333(6) 0.6601(6) 0.9722(6) 0.157(12) Uiso 0.39 1 d P .
OW10 O 0.9809(8) 0.8406(8) 0.8826(8) 0.152(15) Uiso 0.30 1 d P .
OW11 O 0.7618(4) 0.7025(4) 0.8407(4) 0.107(6) Uiso 0.43 1 d P .
OW12 O 0.7983(7) 0.6980(7) 0.8484(6) 0.107(10) Uiso 0.26 1 d P .
OW13 O 0.9903(14) 0.7842(15) 0.9533(14) 0.19(3) Uiso 0.20 1 d P .
OW14 O 0.9393(6) 0.8141(6) 1.0196(6) 0.109(10) Uiso 0.28 1 d P .
OW15 O 0.8216(8) 0.7980(8) 0.8266(8) 0.103(13) Uiso 0.20 1 d P .
OW16 O 0.9379(9) 0.6550(9) 0.9056(9) 0.145(17) Uiso 0.25 1 d P .
OW17 O 0.9363(8) 0.7016(7) 0.9931(8) 0.148(14) Uiso 0.30 1 d P .
OW24 O 0.8917(7) 0.6464(7) 0.8254(7) 0.105(11) Uiso 0.25 1 d P .
OW25 O 0.8590(8) 0.8487(9) 0.9018(9) 0.107(14) Uiso 0.20 1 d P .
OW26 O 0.8812(14) 0.8637(13) 0.8360(14) 0.17(3) Uiso 0.20 1 d P .

loop_
_atom_site_aniso_label
_atom_site_aniso_U_11
_atom_site_aniso_U_22
_atom_site_aniso_U_33
_atom_site_aniso_U_23
_atom_site_aniso_U_13
_atom_site_aniso_U_12
Fe1 0.0378(5) 0.0602(7) 0.0299(5) 0.0064(5) 0.0027(4) -0.0015(5)
Fe2 0.0304(5) 0.0619(7) 0.0302(5) 0.0058(4) 0.0024(4) -0.0018(4)
Fe3 0.0334(5) 0.0678(7) 0.0362(6) 0.0084(5) 0.0037(4) 0.0022(5)
Fe4 0.0323(5) 0.0654(7) 0.0454(6) 0.0021(5) 0.0049(4) -0.0051(5)
Fe5 0.0319(5) 0.0697(8) 0.0379(6) 0.0098(5) 0.0031(4) -0.0037(5)
Fe6 0.0468(6) 0.0601(7) 0.0307(5) 0.0052(5) 0.0022(4) -0.0018(5)
Fe7 0.0359(6) 0.1042(11) 0.0327(6) -0.0021(6) 0.0041(5) -0.0122(6)
O1 0.030(3) 0.081(4) 0.033(3) 0.003(2) 0.003(2) -0.001(2)
O2 0.034(3) 0.061(3) 0.039(3) 0.002(2) 0.003(2) 0.000(2)
O3 0.029(2) 0.071(4) 0.034(3) 0.003(2) 0.0028(19) -0.006(2)
O4 0.057(4) 0.067(4) 0.062(4) 0.001(3) 0.013(3) -0.018(3)
O5 0.042(3) 0.072(4) 0.036(3) 0.000(2) 0.003(2) -0.016(3)
O6 0.036(3) 0.062(3) 0.037(3) 0.006(2) 0.004(2) 0.000(2)
O7 0.034(3) 0.076(4) 0.037(3) 0.010(3) 0.007(2) -0.003(2)
O8 0.031(3) 0.083(4) 0.053(3) -0.019(3) 0.005(2) -0.013(3)
O9 0.050(3) 0.046(3) 0.064(3) 0.001(3) 0.030(3) 0.001(3)
O10 0.040(3) 0.067(3) 0.027(2) 0.008(2) 0.003(2) -0.002(2)
O11 0.036(3) 0.109(5) 0.045(3) 0.017(3) 0.012(2) 0.008(3)
O12 0.041(3) 0.082(4) 0.030(3) 0.001(2) 0.000(2) -0.010(3)
O13 0.037(3) 0.071(4) 0.044(3) 0.020(3) 0.006(2) 0.004(2)
O14 0.054(3) 0.071(4) 0.041(3) 0.004(3) 0.007(2) -0.004(3)
O15 0.050(4) 0.113(6) 0.061(4) 0.025(4) -0.013(3) -0.014(4)
O16 0.082(5) 0.064(4) 0.052(4) 0.012(3) -0.022(3) -0.003(3)
O17 0.037(3) 0.063(3) 0.035(3) 0.009(2) 0.001(2) 0.005(2)
O18 0.057(3) 0.074(4) 0.031(3) 0.005(3) -0.002(2) 0.022(3)
O19 0.036(3) 0.102(5) 0.045(3) 0.018(3) 0.003(2) 0.006(3)
O20 0.059(4) 0.065(4) 0.051(3) 0.018(3) 0.007(3) 0.005(3)
O21 0.053(3) 0.067(4) 0.043(3) 0.002(3) -0.001(3) -0.010(3)
O22 0.061(4) 0.142(6) 0.045(3) -0.006(4) 0.008(3) -0.018(4)
O23 0.067(4) 0.078(4) 0.050(3) -0.014(3) 0.005(3) -0.019(3)
O24 0.040(3) 0.106(5) 0.065(4) 0.039(4) -0.002(3) -0.008(3)
O25 0.077(5) 0.130(7) 0.085(5) 0.043(5) 0.002(4) 0.032(5)
O26 0.040(3) 0.062(3) 0.038(3) 0.009(2) 0.007(2) -0.004(2)
O27 0.053(4) 0.066(4) 0.081(5) 0.009(3) -0.012(3) 0.011(3)
O28 0.073(5) 0.098(6) 0.078(5) -0.025(4) -0.011(4) -0.009(4)
O29 0.051(4) 0.081(5) 0.100(5) -0.017(4) 0.009(4) -0.019(3)
O30 0.023(2) 0.103(5) 0.041(3) 0.019(3) -0.001(2) 0.000(3)
O31 0.044(3) 0.150(7) 0.034(3) -0.010(3) 0.003(3) -0.026(4)
O32 0.066(4) 0.154(7) 0.068(4) 0.040(4) -0.008(3) 0.021(4)
O33 0.088(5) 0.176(7) 0.075(5) -0.016(5) 0.032(4) -0.026(5)
O34 0.040(3) 0.079(4) 0.070(4) 0.019(3) 0.014(3) 0.009(3)
O35 0.111(6) 0.049(4) 0.119(7) 0.020(4) 0.054(5) 0.030(4)
O36 0.069(4) 0.156(7) 0.064(4) -0.006(4) -0.007(3) -0.036(4)
O37 0.110(6) 0.119(6) 0.101(6) -0.025(5) 0.017(5) -0.062(5)
O38 0.115(6) 0.082(5) 0.111(6) -0.014(4) 0.043(5) -0.019(4)
C1 0.036(4) 0.065(5) 0.033(4) 0.017(3) -0.001(3) 0.003(3)
C2 0.055(5) 0.090(7) 0.056(6) 0.001(5) 0.006(4) -0.024(5)
C3 0.055(5) 0.081(7) 0.053(5) -0.004(5) 0.006(4) -0.005(5)
C4 0.037(4) 0.117(8) 0.042(5) 0.023(5) -0.003(4) 0.009(5)
C5 0.040(4) 0.061(5) 0.048(4) 0.011(4) 0.010(3) 0.005(4)
C6 0.058(5) 0.065(6) 0.058(5) 0.014(4) 0.014(4) -0.002(4)
C7 0.041(4) 0.058(5) 0.037(4) 0.015(3) 0.004(3) -0.001(3)
C8 0.035(4) 0.096(7) 0.042(4) 0.018(4) -0.004(3) 0.005(4)
C9 0.058(6) 0.120(10) 0.062(6) 0.050(6) -0.005(5) -0.005(6)
C10 0.024(3) 0.079(6) 0.036(4) 0.002(4) 0.000(3) -0.007(3)
C11 0.061(7) 0.093(8) 0.093(9) -0.038(7) 0.012(6) -0.016(6)
C12 0.062(6) 0.071(6) 0.070(6) 0.012(5) 0.025(5) 0.013(5)
C13 0.077(7) 0.066(6) 0.064(6) -0.007(5) 0.023(5) -0.014(5)
C14 0.046(4) 0.068(5) 0.048(5) 0.000(4) 0.002(4) -0.007(4)
C15 0.077(7) 0.063(6) 0.072(6) 0.014(5) 0.001(6) 0.018(5)
C16 0.035(4) 0.074(6) 0.051(5) 0.015(4) 0.009(3) 0.000(4)
C17 0.035(4) 0.063(5) 0.041(4) 0.001(4) 0.003(3) -0.005(3)
C18 0.055(5) 0.050(5) 0.060(5) -0.002(4) 0.018(4) -0.006(4)
C19 0.052(5) 0.070(6) 0.072(6) 0.017(5) -0.004(5) 0.009(4)
C20 0.061(5) 0.126(8) 0.056(5) -0.001(5) 0.013(4) -0.006(5)
C21 0.033(4) 0.083(6) 0.042(4) 0.005(4) -0.002(3) -0.015(4)
C22 0.026(4) 0.121(8) 0.045(5) -0.002(5) -0.008(3) -0.005(4)
Na1 0.072(2) 0.0418(16) 0.062(2) 0.0077(14) -0.0135(17) -0.0018(15)
Na2 0.111(6) 0.091(5) 0.108(6) 0.008(5) -0.025(5) -0.020(5)
Na3 0.116(10) 0.125(11) 0.124(11) -0.010(9) 0.001(9) 0.021(9)
Na3A 0.070(8) 0.093(8) 0.094(9) -0.018(7) 0.000(7) 0.009(7)
OW1 0.125(8) 0.045(4) 0.208(12) 0.005(5) -0.009(7) -0.017(4)
OW2 0.126(6) 0.072(5) 0.173(8) 0.002(5) -0.042(6) 0.003(5)

loop_
_atom_type_symbol
_atom_type_description
_atom_type_scat_dispersion_real
_atom_type_scat_dispersion_imag
_atom_type_scat_source
C C 0.0033 0.0016 'International Tables Vol C Tables 4.2.6.8 and 6.1.1.4'
H H 0.0000 0.0000 'International Tables Vol C Tables 4.2.6.8 and 6.1.1.4'
O O 0.0106 0.0060 'International Tables Vol C Tables 4.2.6.8 and 6.1.1.4'
Fe Fe 0.3463 0.8444 'International Tables Vol C Tables 4.2.6.8 and 6.1.1.4'
Na Na 0.0362 0.0249 'International Tables Vol C Tables 4.2.6.8 and 6.1.1.4'

loop_
_geom_angle_atom_site_label_1
_geom_angle_atom_site_label_2
_geom_angle_atom_site_label_3
_geom_angle
_geom_angle_site_symmetry_1
_geom_angle_site_symmetry_3
O6 Fe1 O2 90.8(2) . .
O6 Fe1 O20 169.4(2) . .
O2 Fe1 O20 81.2(2) . .
O6 Fe1 O21 97.5(2) . .
O2 Fe1 O21 95.3(2) . .
O20 Fe1 O21 90.3(3) . .
O6 Fe1 O12 102.0(2) . .
O2 Fe1 O12 167.0(2) . .
O20 Fe1 O12 85.8(2) . .
O21 Fe1 O12 85.1(2) . .
O6 Fe1 O10 81.4(2) . .
O2 Fe1 O10 101.9(2) . .
O20 Fe1 O10 93.3(2) . .
O21 Fe1 O10 162.8(2) . .
O12 Fe1 O10 78.4(2) . .
O6 Fe1 Fe6 39.49(16) . .
O2 Fe1 Fe6 92.28(17) . .
O20 Fe1 Fe6 133.26(19) . .
O21 Fe1 Fe6 136.47(18) . .
O12 Fe1 Fe6 96.39(17) . .
O10 Fe1 Fe6 42.65(15) . .
O13 Fe2 O1 94.1(2) . .
O13 Fe2 O17 172.1(2) . .
O1 Fe2 O17 80.9(2) . .
O13 Fe2 O5 93.7(2) . .
O1 Fe2 O5 169.8(2) . .
O17 Fe2 O5 92.0(2) . .
O13 Fe2 O26 86.2(2) . .
O1 Fe2 O26 94.7(2) . .
O17 Fe2 O26 100.2(2) . .
O5 Fe2 O26 79.2(2) . .
O13 Fe2 O2 78.8(2) . .
O1 Fe2 O2 100.7(2) . .
O17 Fe2 O2 96.0(2) . .
O5 Fe2 O2 87.3(2) . .
O26 Fe2 O2 159.2(2) . .
O6 Fe3 O11 100.0(2) . .
O6 Fe3 O19 169.7(2) . .
O11 Fe3 O19 90.1(2) . .
O6 Fe3 O27 96.3(3) . .
O11 Fe3 O27 86.0(3) . .
O19 Fe3 O27 86.4(3) . .
O6 Fe3 O17 88.5(2) . .
O11 Fe3 O17 171.4(2) . .
O19 Fe3 O17 81.3(2) . .
O27 Fe3 O17 94.4(3) . .
O6 Fe3 O14 96.2(2) . .
O11 Fe3 O14 84.6(3) . .
O19 Fe3 O14 82.6(3) . .
O27 Fe3 O14 165.5(2) . .
O17 Fe3 O14 93.3(2) . .
O6 Fe3 Na2 139.5(2) . .
O11 Fe3 Na2 43.5(3) . .
O19 Fe3 Na2 49.4(2) . .
O27 Fe3 Na2 97.2(3) . .
O17 Fe3 Na2 128.1(2) . .
O14 Fe3 Na2 68.5(2) . .
O7 Fe4 O13 90.7(2) . .
O7 Fe4 O34 171.4(2) . .
O13 Fe4 O34 80.7(2) . .
O7 Fe4 O8 97.7(2) . .
O13 Fe4 O8 169.7(2) . .
O34 Fe4 O8 90.9(3) . .
O7 Fe4 O3 82.7(2) . .
O13 Fe4 O3 87.1(2) . .
O34 Fe4 O3 97.3(3) . .
O8 Fe4 O3 88.2(2) . .
O7 Fe4 O29 96.3(3) . .
O13 Fe4 O29 97.8(3) . .
O34 Fe4 O29 84.4(3) . .
O8 Fe4 O29 87.1(3) . .
O3 Fe4 O29 175.0(3) . .
O7 Fe4 Fe5 39.56(18) . .
O13 Fe4 Fe5 82.22(17) . .
O34 Fe4 Fe5 138.3(2) . .
O8 Fe4 Fe5 100.60(19) . .
O3 Fe4 Fe5 43.92(15) . .
O29 Fe4 Fe5 135.6(2) . .
O7 Fe5 O4 168.5(2) . .
O7 Fe5 O26 90.6(2) . .
O4 Fe5 O26 80.5(2) . .
O7 Fe5 O24 97.1(3) . .
O4 Fe5 O24 91.1(3) . .
O26 Fe5 O24 96.3(2) . .
O7 Fe5 O3 82.3(2) . .
O4 Fe5 O3 92.4(2) . .
O26 Fe5 O3 101.8(2) . .
O24 Fe5 O3 161.8(2) . .
O7 Fe5 O30 102.0(2) . .
O4 Fe5 O30 86.7(3) . .
O26 Fe5 O30 167.1(3) . .
O24 Fe5 O30 85.0(2) . .
O3 Fe5 O30 77.4(2) . .
O7 Fe5 Fe4 39.96(16) . .
O4 Fe5 Fe4 132.4(2) . .
O26 Fe5 Fe4 91.69(16) . .
O24 Fe5 Fe4 136.5(2) . .
O3 Fe5 Fe4 43.20(15) . .
O30 Fe5 Fe4 96.16(18) . .
O6 Fe6 O5 90.5(2) . .
O6 Fe6 O23 170.8(2) . .
O5 Fe6 O23 80.3(2) . .
O6 Fe6 O10 82.6(2) . .
O5 Fe6 O10 87.5(2) . .
O23 Fe6 O10 97.9(3) . .
O6 Fe6 O18 100.1(2) . .
O5 Fe6 O18 167.9(2) . .
O23 Fe6 O18 89.1(3) . .
O10 Fe6 O18 88.2(2) . .
O6 Fe6 O16 95.8(2) . .
O5 Fe6 O16 98.3(3) . .
O23 Fe6 O16 84.6(3) . .
O10 Fe6 O16 174.0(2) . .
O18 Fe6 O16 86.4(2) . .
O6 Fe6 Fe1 39.36(16) . .
O5 Fe6 Fe1 82.74(17) . .
O23 Fe6 Fe1 138.8(2) . .
O10 Fe6 Fe1 43.99(15) . .
O18 Fe6 Fe1 101.79(18) . .
O16 Fe6 Fe1 135.04(19) . .
O7 Fe7 O22 101.1(3) . .
O7 Fe7 O31 169.9(2) . .
O22 Fe7 O31 89.0(3) . .
O7 Fe7 O1 89.3(2) . .
O22 Fe7 O1 169.6(2) . .
O31 Fe7 O1 80.7(2) . .
O7 Fe7 O28 97.3(3) . .
O22 Fe7 O28 84.0(3) . .
O31 Fe7 O28 84.7(3) . .
O1 Fe7 O28 93.7(3) . .
O7 Fe7 O15 96.6(3) . .
O22 Fe7 O15 85.0(3) . .
O31 Fe7 O15 83.1(3) . .
O1 Fe7 O15 94.9(3) . .
O28 Fe7 O15 163.8(3) . .
C21 O1 Fe2 110.2(4) . .
C21 O1 Fe7 112.6(4) . .
Fe2 O1 Fe7 129.4(3) . .
C5 O2 Fe1 113.2(4) . .
C5 O2 Fe2 111.5(4) . .
Fe1 O2 Fe2 125.1(3) . .
C10 O3 Fe4 124.7(5) . .
C10 O3 Fe5 115.3(4) . .
Fe4 O3 Fe5 92.9(2) . .
C13 O4 Fe5 116.1(6) . .
C14 O5 Fe6 115.5(5) . .
C14 O5 Fe2 111.4(4) . .
Fe6 O5 Fe2 130.3(3) . .
Fe3 O6 Fe1 126.1(3) . .
Fe3 O6 Fe6 128.7(3) . .
Fe1 O6 Fe6 101.1(2) . .
Fe7 O7 Fe5 126.9(3) . .
Fe7 O7 Fe4 128.0(3) . .
Fe5 O7 Fe4 100.5(2) . .
C7 O8 Fe4 127.4(5) 23_755 .
C12 O9 Na1 127.0(6) . 74_665
C12 O9 Na1 119.1(6) . .
Na1 O9 Na1 97.2(2) 74_665 .
C12 O9 Na1 114.8(7) . 13_557
Na1 O9 Na1 94.5(2) 74_665 13_557
Na1 O9 Na1 98.2(2) . 13_557
C1 O10 Fe6 127.0(5) . .
C1 O10 Fe1 113.5(4) . .
Fe6 O10 Fe1 93.4(2) . .
C12 O11 Fe3 127.4(6) . .
C12 O11 Na2 123.8(7) . .
Fe3 O11 Na2 102.9(4) . .
C7 O12 Fe1 115.9(5) . .
C16 O13 Fe4 113.7(5) . .
C16 O13 Fe2 112.5(4) . .
Fe4 O13 Fe2 130.2(3) . .
C3 O14 Fe3 130.1(6) . .
C9 O15 Fe7 127.5(7) . .
C9 O15 Na3 115.0(8) . 5
Fe7 O15 Na3 99.7(6) . 5
C15 O16 Fe6 132.2(7) . .
C8 O17 Fe2 110.0(4) . .
C8 O17 Fe3 112.8(4) . .
Fe2 O17 Fe3 128.4(2) . .
C17 O18 Fe6 128.3(5) 21_557 .
C4 O19 Fe3 116.1(5) . .
C4 O19 Na2 142.7(6) . .
Fe3 O19 Na2 96.0(3) . .
C6 O20 Fe1 116.5(5) . .
C3 O21 Fe1 124.2(6) . .
C20 O22 Fe7 128.6(7) . .
C2 O23 Fe6 116.2(6) . .
C9 O24 Fe5 125.9(6) . .
C18 O26 Fe5 113.5(5) . .
C18 O26 Fe2 110.6(4) . .
Fe5 O26 Fe2 125.7(3) . .
C15 O27 Fe3 130.7(6) . .
C11 O28 Fe7 130.6(7) . .
C11 O29 Fe4 131.1(9) . .
C17 O30 Fe5 116.0(5) . .
C22 O31 Fe7 116.7(5) . .
C22 O31 Na3 111.5(9) . 5
Fe7 O31 Na3 105.2(6) . 5
C4 O32 Na3 128.1(9) . .
C4 O32 Na3A 109.2(8) . .
Na3 O32 Na3A 23.7(7) . .
C20 O33 Na1 116.5(8) . 5
C20 O33 Na2 131.0(9) . 30_566
Na1 O33 Na2 111.0(4) 5 30_566
C20 O33 Na2 124.4(9) . 5
Na1 O33 Na2 105.2(4) 5 5
Na2 O33 Na2 48.1(5) 30_566 5
C19 O34 Fe4 116.6(5) . .
O10 C1 C7 109.4(6) . .
O10 C1 C10 110.3(6) . 21_557
C7 C1 C10 110.1(6) . 21_557
O37 C2 O23 122.7(10) . .
O37 C2 C14 120.8(9) . .
O23 C2 C14 116.5(8) . .
O14 C3 O21 127.5(10) . .
O32 C4 O19 123.4(8) . .
O32 C4 C8 119.1(8) . .
O19 C4 C8 117.4(7) . .
O2 C5 C16 104.6(7) . .
O2 C5 C6 110.5(6) . .
C16 C5 C6 114.2(7) . .
O35 C6 O20 125.7(9) . .
O35 C6 C5 119.3(9) . .
O20 C6 C5 115.0(8) . .
O8 C7 O12 123.1(7) 21_557 .
O8 C7 C1 119.2(7) 21_557 .
O12 C7 C1 117.6(6) . .
O17 C8 C21 104.5(7) . .
O17 C8 C4 109.4(7) . .
C21 C8 C4 113.3(8) . .
O24 C9 O15 130.4(10) . .
O3 C10 C17 108.7(6) . .
O3 C10 C1 111.5(6) . 23_755
C17 C10 C1 112.0(6) . 23_755
O28 C11 O29 129.9(12) . .
O11 C12 O9 125.1(10) . .
O4 C13 O38 122.3(9) . .
O4 C13 C18 118.0(9) . .
O38 C13 C18 119.5(9) . .
O5 C14 C2 109.7(7) . .
O5 C14 C18 104.4(6) . .
C2 C14 C18 119.5(8) . .
O16 C15 O27 128.5(10) . .
O13 C16 C19 109.9(6) . .
O13 C16 C5 103.8(6) . .
C19 C16 C5 118.6(8) . .
O30 C17 O18 123.2(7) . 23_755
O30 C17 C10 118.5(6) . .
O18 C17 C10 118.3(7) 23_755 .
O26 C18 C14 106.1(7) . .
O26 C18 C13 108.7(7) . .
C14 C18 C13 113.9(8) . .
O34 C19 O25 124.1(9) . .
O34 C19 C16 117.0(8) . .
O25 C19 C16 118.8(9) . .
O33 C20 O22 128.3(11) . .
O33 C20 Na1 43.1(6) . 5
O22 C20 Na1 171.2(8) . 5
O1 C21 C8 103.9(6) . .
O1 C21 C22 109.2(6) . .
C8 C21 C22 117.4(8) . .
O36 C22 O31 124.2(8) . .
O36 C22 C21 118.0(8) . .
O31 C22 C21 117.8(7) . .
O33 Na1 OW2 85.2(4) 9 .
O33 Na1 O9 94.4(3) 9 74_665
OW2 Na1 O9 88.3(3) . 74_665
O33 Na1 OW1 90.0(4) 9 .
OW2 Na1 OW1 107.6(4) . .
O9 Na1 OW1 163.8(3) 74_665 .
O33 Na1 O9 102.0(3) 9 .
OW2 Na1 O9 168.7(4) . .
O9 Na1 O9 82.4(2) 74_665 .
OW1 Na1 O9 81.4(3) . .
O33 Na1 O9 176.0(4) 9 13_557
OW2 Na1 O9 90.9(3) . 13_557
O9 Na1 O9 84.5(2) 74_665 13_557
OW1 Na1 O9 92.2(3) . 13_557
O9 Na1 O9 81.7(2) . 13_557
O33 Na1 C20 20.4(3) 9 9
OW2 Na1 C20 73.9(4) . 9
O9 Na1 C20 110.5(3) 74_665 9
OW1 Na1 C20 77.7(4) . 9
O9 Na1 C20 115.5(3) . 9
O9 Na1 C20 157.9(3) 13_557 9
O33 Na1 Na1 136.0(3) 9 86_667
OW2 Na1 Na1 82.3(3) . 86_667
O9 Na1 Na1 43.44(16) 74_665 86_667
OW1 Na1 Na1 134.0(3) . 86_667
O9 Na1 Na1 86.42(15) . 86_667
O9 Na1 Na1 42.03(15) 13_557 86_667
C20 Na1 Na1 145.8(3) 9 86_667
O33 Na1 Na1 96.9(2) 9 74_665
OW2 Na1 Na1 130.0(3) . 74_665
O9 Na1 Na1 41.65(15) 74_665 74_665
OW1 Na1 Na1 122.4(3) . 74_665
O9 Na1 Na1 41.11(15) . 74_665
O9 Na1 Na1 84.81(15) 13_557 74_665
C20 Na1 Na1 117.2(2) 9 74_665
Na1 Na1 Na1 61.81(11) 86_667 74_665
O33 Na1 Na1 143.3(3) 9 13_557
OW2 Na1 Na1 131.3(3) . 13_557
O9 Na1 Na1 84.03(15) 74_665 13_557
OW1 Na1 Na1 83.2(3) . 13_557
O9 Na1 Na1 41.32(15) . 13_557
O9 Na1 Na1 40.52(14) 13_557 13_557
C20 Na1 Na1 152.6(3) 9 13_557
Na1 Na1 Na1 59.73(11) 86_667 13_557
Na1 Na1 Na1 58.46(12) 74_665 13_557
O33 Na1 Na2 40.1(3) 9 .
OW2 Na1 Na2 123.3(3) . .
O9 Na1 Na2 83.6(2) 74_665 .
OW1 Na1 Na2 89.9(3) . .
O9 Na1 Na2 62.3(2) . .
O9 Na1 Na2 143.2(2) 13_557 .
C20 Na1 Na2 57.4(3) 9 .
Na1 Na1 Na2 122.74(19) 86_667 .
Na1 Na1 Na2 63.53(16) 74_665 .
Na1 Na1 Na2 103.5(2) 13_557 .
O33 Na1 Na2 35.9(3) 9 74_665
OW2 Na1 Na2 98.8(3) . 74_665
O9 Na1 Na2 61.9(2) 74_665 74_665
OW1 Na1 Na2 116.8(3) . 74_665
O9 Na1 Na2 82.7(3) . 74_665
O9 Na1 Na2 144.4(2) 13_557 74_665
C20 Na1 Na2 56.0(3) 9 74_665
Na1 Na1 Na2 105.31(19) 86_667 74_665
Na1 Na1 Na2 62.77(17) 74_665 74_665
Na1 Na1 Na2 118.8(2) 13_557 74_665
Na2 Na1 Na2 30.7(3) . 74_665
Na2 Na2 O11 134.2(4) 74_665 .
Na2 Na2 O33 69.5(5) 74_665 84_665
O11 Na2 O33 93.4(4) . 84_665
Na2 Na2 O33 62.4(5) 74_665 9
O11 Na2 O33 85.6(4) . 9
O33 Na2 O33 108.4(5) 84_665 9
Na2 Na2 O19 151.3(6) 74_665 .
O11 Na2 O19 66.5(3) . .
O33 Na2 O19 136.3(6) 84_665 .
O33 Na2 O19 108.2(4) 9 .
Na2 Na2 Na3A 87.8(5) 74_665 .
O11 Na2 Na3A 121.7(5) . .
O33 Na2 Na3A 144.2(5) 84_665 .
O33 Na2 Na3A 82.9(4) 9 .
O19 Na2 Na3A 63.6(4) . .
Na2 Na2 Fe3 166.5(5) 74_665 .
O11 Na2 Fe3 33.65(19) . .
O33 Na2 Fe3 111.4(4) 84_665 .
O33 Na2 Fe3 105.6(4) 9 .
O19 Na2 Fe3 34.67(18) . .
Na3A Na2 Fe3 97.1(4) . .
Na2 Na2 Na3A 59.0(4) 74_665 74_665
O11 Na2 Na3A 157.8(5) . 74_665
O33 Na2 Na3A 73.9(4) 84_665 74_665
O33 Na2 Na3A 115.5(5) 9 74_665
O19 Na2 Na3A 110.0(5) . 74_665
Na3A Na2 Na3A 70.7(6) . 74_665
Fe3 Na2 Na3A 134.6(5) . 74_665
Na2 Na2 Na1 75.4(3) 74_665 .
O11 Na2 Na1 60.7(3) . .
O33 Na2 Na1 85.4(4) 84_665 .
O33 Na2 Na1 34.7(2) 9 .
O19 Na2 Na1 113.2(3) . .
Na3A Na2 Na1 116.2(4) . .
Fe3 Na2 Na1 91.2(2) . .
Na3A Na2 Na1 133.9(4) 74_665 .
Na2 Na2 Na1 74.0(3) 74_665 74_665
O11 Na2 Na1 70.1(3) . 74_665
O33 Na2 Na1 33.2(2) 84_665 74_665
O33 Na2 Na1 83.1(3) 9 74_665
O19 Na2 Na1 133.9(4) . 74_665
Na3A Na2 Na1 160.7(5) . 74_665
Fe3 Na2 Na1 99.4(2) . 74_665
Na3A Na2 Na1 104.0(4) 74_665 74_665
Na1 Na2 Na1 53.69(17) . 74_665
OW11 Na3 O32 150.0(14) 74_665 .
OW11 Na3 O31 57.1(9) 74_665 9
O32 Na3 O31 152.9(12) . 9
OW11 Na3 OW4 71.1(11) 74_665 .
O32 Na3 OW4 88.1(8) . .
O31 Na3 OW4 112.0(9) 9 .
OW11 Na3 O15 112.3(12) 74_665 9
O32 Na3 O15 97.6(9) . 9
O31 Na3 O15 55.3(5) 9 9
OW4 Na3 O15 138.9(12) . 9
OW4 Na3A OW11 83.6(10) . 74_665
OW4 Na3A O32 103.3(7) . .
OW11 Na3A O32 124.9(10) 74_665 .
OW4 Na3A Na2 74.3(10) . .
OW11 Na3A Na2 144.1(10) 74_665 .
O32 Na3A Na2 88.2(6) . .
OW4 Na3A Na2 62.0(10) . 74_665
OW11 Na3A Na2 111.0(8) 74_665 74_665
O32 Na3A Na2 120.4(7) . 74_665
Na2 Na3A Na2 33.2(4) . 74_665
OW4 Na3A Na3A 14.1(10) . 74_665
OW11 Na3A Na3A 93.5(8) 74_665 74_665
O32 Na3A Na3A 105.7(8) . 74_665
Na2 Na3A Na3A 60.9(4) . 74_665
Na2 Na3A Na3A 48.5(3) 74_665 74_665
Na3A OW4 Na3A 152(2) . 74_665
Na3A OW4 Na3 17.8(8) . .
Na3A OW4 Na3 169.5(16) 74_665 .
Na3A OW4 Na3 169.5(16) . 74_665
Na3A OW4 Na3 17.8(8) 74_665 74_665
Na3 OW4 Na3 172.7(16) . 74_665
Na3 OW11 Na3A 28.2(9) 74_665 74_665

loop_
_geom_bond_atom_site_label_1
_geom_bond_atom_site_label_2
_geom_bond_distance
_geom_bond_site_symmetry_2
Fe1 O6 1.920(5) .
Fe1 O2 2.010(5) .
Fe1 O20 2.022(6) .
Fe1 O21 2.030(6) .
Fe1 O12 2.059(5) .
Fe1 O10 2.067(5) .
Fe1 Fe6 2.9708(17) .
Fe2 O13 1.997(5) .
Fe2 O1 2.010(5) .
Fe2 O17 2.012(5) .
Fe2 O5 2.013(5) .
Fe2 O26 2.076(5) .
Fe2 O2 2.084(5) .
Fe3 O6 1.858(5) .
Fe3 O11 2.013(5) .
Fe3 O19 2.025(6) .
Fe3 O27 2.034(7) .
Fe3 O17 2.039(5) .
Fe3 O14 2.109(7) .
Fe3 Na2 3.541(11) .
Fe4 O7 1.935(5) .
Fe4 O13 1.987(5) .
Fe4 O34 2.012(6) .
Fe4 O8 2.031(5) .
Fe4 O3 2.031(5) .
Fe4 O29 2.035(7) .
Fe4 Fe5 2.9634(18) .
Fe5 O7 1.919(6) .
Fe5 O4 2.015(6) .
Fe5 O26 2.019(5) .
Fe5 O24 2.020(6) .
Fe5 O3 2.058(5) .
Fe5 O30 2.089(5) .
Fe6 O6 1.926(5) .
Fe6 O5 1.973(5) .
Fe6 O23 2.015(6) .
Fe6 O10 2.016(5) .
Fe6 O18 2.036(5) .
Fe6 O16 2.047(6) .
Fe7 O7 1.862(5) .
Fe7 O22 2.003(6) .
Fe7 O31 2.017(6) .
Fe7 O1 2.025(5) .
Fe7 O28 2.025(9) .
Fe7 O15 2.097(8) .
O1 C21 1.459(9) .
O2 C5 1.426(10) .
O3 C10 1.419(8) .
O4 C13 1.235(11) .
O5 C14 1.436(10) .
O8 C7 1.231(9) 23_755
O9 C12 1.249(10) .
O9 Na1 2.406(6) 74_665
O9 Na1 2.432(6) .
O9 Na1 2.471(7) 13_557
O10 C1 1.420(8) .
O11 C12 1.238(11) .
O11 Na2 2.498(12) .
O12 C7 1.259(9) .
O13 C16 1.439(9) .
O14 C3 1.228(12) .
O15 C9 1.259(13) .
O15 Na3 2.99(3) 5
O16 C15 1.234(12) .
O17 C8 1.443(9) .
O18 C17 1.252(9) 21_557
O19 C4 1.271(10) .
O19 Na2 2.701(13) .
O20 C6 1.274(11) .
O21 C3 1.253(11) .
O22 C20 1.220(12) .
O23 C2 1.303(11) .
O24 C9 1.229(12) .
O25 C19 1.263(11) .
O26 C18 1.429(10) .
O27 C15 1.243(13) .
O28 C11 1.215(15) .
O29 C11 1.264(14) .
O30 C17 1.234(9) .
O31 C22 1.264(11) .
O31 Na3 2.89(3) 5
O32 C4 1.214(10) .
O32 Na3 2.61(3) .
O32 Na3A 2.761(19) .
O33 C20 1.205(13) .
O33 Na1 2.361(9) 5
O33 Na2 2.531(14) 30_566
O33 Na2 2.675(16) 5
O34 C19 1.260(12) .
O35 C6 1.189(11) .
O36 C22 1.250(10) .
O37 C2 1.218(12) .
O38 C13 1.271(13) .
C1 C7 1.543(11) .
C1 C10 1.560(12) 21_557
C2 C14 1.494(13) .
C4 C8 1.546(11) .
C5 C16 1.529(12) .
C5 C6 1.540(11) .
C7 O8 1.231(9) 21_557
C8 C21 1.501(14) .
C10 C17 1.537(11) .
C10 C1 1.560(12) 23_755
C13 C18 1.520(13) .
C14 C18 1.497(12) .
C16 C19 1.512(12) .
C17 O18 1.252(9) 23_755
C20 Na1 3.093(11) 5
C21 C22 1.518(11) .
Na1 O33 2.361(9) 9
Na1 OW2 2.370(11) .
Na1 O9 2.406(6) 74_665
Na1 OW1 2.413(10) .
Na1 O9 2.471(7) 13_557
Na1 C20 3.093(11) 9
Na1 Na1 3.582(7) 86_667
Na1 Na1 3.630(6) 74_665
Na1 Na1 3.705(7) 13_557
Na1 Na2 4.005(13) .
Na1 Na2 4.032(12) 74_665
Na2 Na2 2.12(2) 74_665
Na2 O33 2.531(14) 84_665
Na2 O33 2.675(16) 9
Na2 Na3A 3.32(3) .
Na2 Na3A 3.87(3) 74_665
Na2 Na1 4.032(12) 74_665
Na3 OW11 2.08(3) 74_665
Na3 O31 2.89(3) 9
Na3 OW4 2.95(3) .
Na3 O15 2.99(3) 9
Na3A OW4 2.16(2) .
Na3A OW11 2.35(3) 74_665
Na3A Na2 3.87(3) 74_665
Na3A Na3A 4.19(4) 74_665
OW4 Na3A 2.16(2) 74_665
OW4 Na3 2.95(3) 74_665
OW8 OW12 1.76(4) 30_566
OW11 Na3 2.08(3) 74_665
OW11 Na3A 2.35(3) 74_665
OW12 OW8 1.76(4) 84_665
OW25 OW26 1.41(8) 9
OW26 OW25 1.41(8) 5
